data_7715452
loop_
_publ_author_name
'Shukla, Pooja'
'Tarannum, Ibtesham'
'Roy, Soumalya'
'Rajput, Amit'
'Lama, Prem'
'Singh, Saurabh Kumar'
'K&#x142;ak, Julia'
'Lee, Junseong'
'Das, Sourav'

_publ_section_title
;
 Effect of diamagnetic Zn(II) ions on the SMM properties of a series of
 trinuclear ZnDy<sub>2</sub> and tetranuclear Zn<sub>2</sub>Dy<sub>2</sub>
 (Ln<sup>III</sup> = Dy, Tb, Gd) complexes: combined experimental and
 theoretical studies.
;
_journal_issue 16
_journal_name_full 'Dalton transactions (Cambridge, England : 2003)'
_journal_page_first 7053
_journal_page_last 7066
_journal_paper_doi 10.1039/d4dt00417e
_journal_volume 53
_journal_year 2024
_chemical_formula_sum 'C74 H63 N13 O25 Tb2 Zn2'
_chemical_formula_weight 1982.95
_space_group_crystal_system monoclinic
_space_group_IT_number 15
_space_group_name_Hall '-C 2yc'
_space_group_name_H-M_alt 'C 1 2/c 1'
_atom_sites_solution_hydrogens geom
_atom_sites_solution_primary direct
_atom_sites_solution_secondary difmap
_audit_creation_method SHELXL-2018/3
_audit_update_record
;
2022-08-04 deposited with the CCDC.	2024-03-18 downloaded from the CCDC.
;
_cell_angle_alpha 90
_cell_angle_beta 118.758(2)
_cell_angle_gamma 90
_cell_formula_units_Z 4
_cell_length_a 36.348(2)
_cell_length_b 12.6844(7)
_cell_length_c 19.8980(11)
_cell_measurement_reflns_used 9938
_cell_measurement_temperature 100(2)
_cell_measurement_theta_max 26.01
_cell_measurement_theta_min 2.50
_cell_volume 8042.5(8)
_computing_cell_refinement 'Bruker SAINT'
_computing_data_collection 'Bruker APEX3'
_computing_data_reduction 'Bruker SAINT'
_computing_structure_refinement 'SHELXL-2018/3 (Sheldrick, 2018)'
_computing_structure_solution 'SHELXT 2018/2 (Sheldrick, 2018)'
_diffrn_ambient_temperature 100(2)
_diffrn_measured_fraction_theta_full 0.998
_diffrn_measured_fraction_theta_max 0.999
_diffrn_measurement_device_type 'Bruker APEX-III Photon detector'
_diffrn_measurement_method '\f and \w scans'
_diffrn_radiation_type MoK\a
_diffrn_radiation_wavelength 0.71073
_diffrn_reflns_av_R_equivalents 0.0525
_diffrn_reflns_av_unetI/netI 0.0323
_diffrn_reflns_Laue_measured_fraction_full 0.998
_diffrn_reflns_Laue_measured_fraction_max 0.999
_diffrn_reflns_limit_h_max 43
_diffrn_reflns_limit_h_min -43
_diffrn_reflns_limit_k_max 15
_diffrn_reflns_limit_k_min -15
_diffrn_reflns_limit_l_max 23
_diffrn_reflns_limit_l_min -23
_diffrn_reflns_number 50491
_diffrn_reflns_point_group_measured_fraction_full 0.998
_diffrn_reflns_point_group_measured_fraction_max 0.999
_diffrn_reflns_theta_full 25.000
_diffrn_reflns_theta_max 25.348
_diffrn_reflns_theta_min 2.337
_exptl_absorpt_coefficient_mu 2.411
_exptl_absorpt_correction_T_max 0.7453
_exptl_absorpt_correction_T_min 0.6532
_exptl_absorpt_correction_type multi-scan
_exptl_absorpt_process_details SADABS
_exptl_crystal_colour colorless
_exptl_crystal_density_diffrn 1.638
_exptl_crystal_description block
_exptl_crystal_F_000 3952
_exptl_crystal_size_max 0.264
_exptl_crystal_size_mid 0.223
_exptl_crystal_size_min 0.181
_refine_diff_density_max 1.640
_refine_diff_density_min -0.898
_refine_diff_density_rms 0.124
_refine_ls_extinction_method none
_refine_ls_goodness_of_fit_ref 1.048
_refine_ls_hydrogen_treatment constr
_refine_ls_matrix_type full
_refine_ls_number_parameters 538
_refine_ls_number_reflns 7361
_refine_ls_number_restraints 0
_refine_ls_restrained_S_all 1.048
_refine_ls_R_factor_all 0.0550
_refine_ls_R_factor_gt 0.0406
_refine_ls_shift/su_max 0.003
_refine_ls_shift/su_mean 0.000
_refine_ls_structure_factor_coef Fsqd
_refine_ls_weighting_details 'w=1/[\s^2^(Fo^2^)+(0.0513P)^2^+82.2403P] where P=(Fo^2^+2Fc^2^)/3'
_refine_ls_weighting_scheme calc
_refine_ls_wR_factor_gt 0.1089
_refine_ls_wR_factor_ref 0.1199
_reflns_Friedel_coverage 0.000
_reflns_number_gt 5877
_reflns_number_total 7361
_reflns_threshold_expression 'I > 2\s(I)'
_cod_data_source_file d4dt00417e2.cif
_cod_data_source_block Zn2Tb2_sq
_cod_depositor_comments 'Adding full bibliography for 7715451--7715456.cif.'
_cod_original_cell_volume 8042.4(8)
_cod_original_sg_symbol_H-M 'C 2/c'
_cod_database_code 7715452
_shelx_shelxl_version_number 2018/3
_shelx_space_group_comment
;
The symmetry employed for this shelxl refinement is uniquely defined
by the following loop, which should always be used as a source of
symmetry information in preference to the above space-group names.
They are only intended as comments.
;
_shelx_estimated_absorpt_t_min 0.569
_shelx_estimated_absorpt_t_max 0.669

loop_
_space_group_symop_operation_xyz
'x, y, z'
'-x, y, -z+1/2'
'x+1/2, y+1/2, z'
'-x+1/2, y+1/2, -z+1/2'
'-x, -y, -z'
'x, -y, z-1/2'
'-x+1/2, -y+1/2, -z'
'x+1/2, -y+1/2, z-1/2'

loop_
_atom_site_label
_atom_site_type_symbol
_atom_site_fract_x
_atom_site_fract_y
_atom_site_fract_z
_atom_site_U_iso_or_equiv
_atom_site_adp_type
_atom_site_occupancy
_atom_site_site_symmetry_order
_atom_site_calc_flag
_atom_site_refinement_flags_posn
_atom_site_refinement_flags_adp
_atom_site_refinement_flags_occupancy
_atom_site_disorder_assembly
_atom_site_disorder_group
Tb1 Tb 0.42021(2) 0.74915(2) 0.24690(2) 0.02950(10) Uani 1 1 d . . . . .
Zn1 Zn 0.35182(2) 0.56385(5) 0.26183(3) 0.02656(16) Uani 1 1 d . . . . .
O1 O 0.37624(14) 0.8614(3) 0.1412(3) 0.0448(11) Uani 1 1 d . . . . .
H1O H 0.389033 0.916349 0.127276 0.054 Uiso 1 1 calc R U . . .
O2 O 0.35537(12) 0.6677(3) 0.1832(2) 0.0302(9) Uani 1 1 d . . . . .
O3 O 0.49011(12) 0.7097(4) 0.3530(3) 0.0381(10) Uani 1 1 d . . . . .
H3O H 0.513140 0.752925 0.360622 0.046 Uiso 1 1 calc R U . . .
O4 O 0.41079(11) 0.6352(3) 0.32783(19) 0.0260(8) Uani 1 1 d . . . . .
O5 O 0.42620(15) 0.6775(4) 0.1373(3) 0.0485(12) Uani 1 1 d . . . . .
O6 O 0.43987(15) 0.5657(4) 0.2254(3) 0.0476(11) Uani 1 1 d . . . . .
O7 O 0.42591(17) 0.5111(4) 0.1116(3) 0.0602(14) Uani 1 1 d . . . . .
O8 O 0.37020(15) 0.8462(4) 0.2828(3) 0.0535(13) Uani 1 1 d . . . . .
O9 O 0.43520(15) 0.8853(4) 0.3424(3) 0.0551(13) Uani 1 1 d . . . . .
O10 O 0.3928(2) 0.9562(5) 0.3777(4) 0.0792(19) Uani 1 1 d . . . . .
N1 N 0.35954(14) 0.4500(4) 0.1910(2) 0.0279(10) Uani 1 1 d . . . . .
N2 N 0.36850(13) 0.4199(4) 0.3317(2) 0.0265(10) Uani 1 1 d . . . . .
N3 N 0.33525(13) 0.6498(4) 0.3351(3) 0.0302(10) Uani 1 1 d . . . . .
N4 N 0.28367(14) 0.5480(4) 0.2053(3) 0.0336(11) Uani 1 1 d . . . . .
N5 N 0.43172(15) 0.5852(5) 0.1581(3) 0.0377(12) Uani 1 1 d . . . . .
N6 N 0.3988(2) 0.8970(5) 0.3348(4) 0.0520(15) Uani 1 1 d . . . . .
O13 O 0.168510 0.301681 -0.021980 0.081(4) Uiso 0.5 1 d . . P A .
C1 C 0.3311(2) 0.8490(6) 0.0976(4) 0.0478(17) Uani 1 1 d . . . . .
H1A H 0.319199 0.904792 0.058019 0.057 Uiso 1 1 calc R U . . .
H1B H 0.318774 0.856907 0.132167 0.057 Uiso 1 1 calc R U . . .
C2 C 0.31972(19) 0.7424(5) 0.0596(4) 0.0373(14) Uani 1 1 d . . . . .
C3 C 0.2964(2) 0.7290(6) -0.0194(4) 0.0453(17) Uani 1 1 d . . . . .
H3 H 0.286664 0.789840 -0.051059 0.054 Uiso 1 1 calc R U . . .
C4 C 0.28681(19) 0.6310(6) -0.0537(3) 0.0425(16) Uani 1 1 d . . . . .
C5 C 0.2612(2) 0.6206(7) -0.1405(3) 0.058(2) Uani 1 1 d . . . . .
H5A H 0.279459 0.631885 -0.163420 0.086 Uiso 1 1 calc R U . . .
H5B H 0.238718 0.673303 -0.160307 0.086 Uiso 1 1 calc R U . . .
H5C H 0.248924 0.549823 -0.153640 0.086 Uiso 1 1 calc R U . . .
C6 C 0.30231(19) 0.5447(5) -0.0069(3) 0.0383(15) Uani 1 1 d . . . . .
H6 H 0.296964 0.476627 -0.029595 0.046 Uiso 1 1 calc R U . . .
C7 C 0.32599(17) 0.5529(5) 0.0740(3) 0.0320(13) Uani 1 1 d . . . . .
C8 C 0.33394(17) 0.6540(5) 0.1075(3) 0.0305(13) Uani 1 1 d . . . . .
C9 C 0.34249(18) 0.4577(5) 0.1168(3) 0.0328(13) Uani 1 1 d . . . . .
H9 H 0.340857 0.395451 0.088953 0.039 Uiso 1 1 calc R U . . .
C10 C 0.37771(17) 0.3537(5) 0.2278(3) 0.0297(12) Uani 1 1 d . . . . .
C11 C 0.3915(2) 0.2747(5) 0.1981(4) 0.0414(16) Uani 1 1 d . . . . .
H11 H 0.389158 0.283237 0.148690 0.050 Uiso 1 1 calc R U . . .
C12 C 0.4089(2) 0.1828(6) 0.2390(4) 0.0485(17) Uani 1 1 d . . . . .
H12 H 0.417832 0.129268 0.216675 0.058 Uiso 1 1 calc R U . . .
C13 C 0.4135(2) 0.1674(6) 0.3102(4) 0.0446(16) Uani 1 1 d . . . . .
H13 H 0.425818 0.104202 0.337430 0.054 Uiso 1 1 calc R U . . .
C14 C 0.39978(17) 0.2460(5) 0.3436(3) 0.0332(13) Uani 1 1 d . . . . .
C15 C 0.40159(18) 0.2353(5) 0.4158(3) 0.0370(15) Uani 1 1 d . . . . .
H15 H 0.413095 0.173248 0.445360 0.044 Uiso 1 1 calc R U . . .
C16 C 0.38705(18) 0.3127(5) 0.4428(3) 0.0355(14) Uani 1 1 d . . . . .
H16 H 0.387527 0.304843 0.490696 0.043 Uiso 1 1 calc R U . . .
C17 C 0.37105(17) 0.4057(5) 0.3995(3) 0.0322(13) Uani 1 1 d . . . . .
H17 H 0.361699 0.460579 0.420049 0.039 Uiso 1 1 calc R U . . .
C18 C 0.38239(16) 0.3406(5) 0.3029(3) 0.0279(12) Uani 1 1 d . . . . .
C19 C 0.49715(18) 0.6219(5) 0.4045(4) 0.0411(15) Uani 1 1 d . . . . .
H19A H 0.527442 0.615895 0.441495 0.049 Uiso 1 1 calc R U . . .
H19B H 0.487912 0.555464 0.374935 0.049 Uiso 1 1 calc R U . . .
C20 C 0.47299(17) 0.6398(4) 0.4465(3) 0.0304(12) Uani 1 1 d . . . . .
C21 C 0.49293(18) 0.6514(5) 0.5257(3) 0.0361(14) Uani 1 1 d . . . . .
H21 H 0.522662 0.646774 0.553706 0.043 Uiso 1 1 calc R U . . .
C22 C 0.4705(2) 0.6697(5) 0.5655(3) 0.0374(14) Uani 1 1 d . . . . .
C23 C 0.4924(2) 0.6805(6) 0.6519(4) 0.056(2) Uani 1 1 d . . . . .
H23A H 0.498588 0.754998 0.665891 0.084 Uiso 1 1 calc R U . . .
H23B H 0.518625 0.640223 0.674239 0.084 Uiso 1 1 calc R U . . .
H23C H 0.474133 0.653331 0.671500 0.084 Uiso 1 1 calc R U . . .
C24 C 0.42770(19) 0.6767(5) 0.5228(3) 0.0341(13) Uani 1 1 d . . . . .
H24 H 0.411914 0.689817 0.548587 0.041 Uiso 1 1 calc R U . . .
C25 C 0.40608(17) 0.6654(4) 0.4427(3) 0.0278(12) Uani 1 1 d . . . . .
C26 C 0.42891(16) 0.6457(4) 0.4038(3) 0.0261(11) Uani 1 1 d . . . . .
C27 C 0.36097(17) 0.6727(5) 0.4054(3) 0.0295(12) Uani 1 1 d . . . . .
H27 H 0.349001 0.696875 0.435837 0.035 Uiso 1 1 calc R U . . .
C28 C 0.29148(19) 0.6596(5) 0.3077(4) 0.0413(15) Uani 1 1 d . . . . .
C29 C 0.2736(2) 0.7206(8) 0.3410(6) 0.079(3) Uani 1 1 d . . . . .
H29 H 0.290681 0.763001 0.384316 0.095 Uiso 1 1 calc R U . . .
C30 C 0.2295(3) 0.7197(10) 0.3103(8) 0.113(5) Uani 1 1 d . . . . .
H30 H 0.217136 0.761101 0.334051 0.136 Uiso 1 1 calc R U . . .
C31 C 0.2045(2) 0.6612(9) 0.2480(6) 0.091(3) Uani 1 1 d . . . . .
H31 H 0.175042 0.660140 0.229742 0.109 Uiso 1 1 calc R U . . .
C32 C 0.2212(2) 0.6030(6) 0.2105(5) 0.0543(19) Uani 1 1 d . . . . .
C33 C 0.1971(2) 0.5426(7) 0.1441(5) 0.065(2) Uani 1 1 d . . . . .
H33 H 0.167495 0.540299 0.122953 0.078 Uiso 1 1 calc R U . . .
C34 C 0.2153(2) 0.4884(7) 0.1105(4) 0.060(2) Uani 1 1 d . . . . .
H34 H 0.199113 0.447210 0.065970 0.072 Uiso 1 1 calc R U . . .
C35 C 0.2593(2) 0.4943(6) 0.1429(4) 0.0495(18) Uani 1 1 d . . . . .
H35 H 0.272115 0.457122 0.118271 0.059 Uiso 1 1 calc R U . . .
C36 C 0.26550(18) 0.6028(5) 0.2397(4) 0.0390(15) Uani 1 1 d . . . . .
C37 C 0.500000 0.9016(7) 0.250000 0.041(2) Uani 1 2 d S T P . .
C38 C 0.5090(5) 1.0082(10) 0.2358(11) 0.054(4) Uani 0.5 1 d . . P . .
H38A H 0.488972 1.028704 0.183233 0.082 Uiso 0.5 1 calc R U P . .
H38B H 0.537587 1.011381 0.242852 0.082 Uiso 0.5 1 calc R U P . .
H38C H 0.506570 1.056599 0.271897 0.082 Uiso 0.5 1 calc R U P . .
O11A O 0.4598(2) 0.8836(7) 0.2307(5) 0.0313(19) Uani 0.5 1 d . . P . .
O11B O 0.5243(3) 0.8275(8) 0.2650(5) 0.0318(18) Uani 0.5 1 d . . P . .
N7 N 0.1962(3) 0.2967(7) -0.0279(5) 0.033(2) Uani 0.5 1 d . . P . .
O12A O 0.215540 0.384310 -0.015051 0.058(5) Uiso 0.25 1 d . . P A 1
O14 O 0.213440 0.214100 -0.021340 0.132(6) Uiso 0.5 1 d . . P A .
O12B O 0.1912(7) 0.3783(19) -0.0778(13) 0.069(6) Uiso 0.25 1 d . . P A 2

loop_
_atom_site_aniso_label
_atom_site_aniso_U_11
_atom_site_aniso_U_22
_atom_site_aniso_U_33
_atom_site_aniso_U_23
_atom_site_aniso_U_13
_atom_site_aniso_U_12
Tb1 0.03037(16) 0.03507(17) 0.03102(16) -0.00918(12) 0.02112(13) -0.01431(11)
Zn1 0.0223(3) 0.0351(4) 0.0212(3) -0.0022(3) 0.0096(2) -0.0106(3)
O1 0.045(3) 0.033(2) 0.062(3) 0.009(2) 0.031(2) -0.004(2)
O2 0.028(2) 0.035(2) 0.028(2) 0.0004(17) 0.0136(17) -0.0115(17)
O3 0.025(2) 0.045(2) 0.052(3) -0.011(2) 0.024(2) -0.0091(18)
O4 0.0237(19) 0.033(2) 0.0213(18) -0.0076(16) 0.0108(16) -0.0079(16)
O5 0.057(3) 0.059(3) 0.041(3) -0.003(2) 0.033(2) 0.003(2)
O6 0.061(3) 0.048(3) 0.045(3) -0.002(2) 0.035(2) -0.004(2)
O7 0.067(3) 0.069(4) 0.057(3) -0.027(3) 0.040(3) -0.005(3)
O8 0.047(3) 0.049(3) 0.079(4) -0.013(3) 0.042(3) -0.011(2)
O9 0.046(3) 0.051(3) 0.070(3) -0.026(3) 0.030(3) -0.004(2)
O10 0.102(5) 0.063(4) 0.096(5) -0.033(3) 0.067(4) 0.005(3)
N1 0.025(2) 0.038(3) 0.020(2) -0.0002(19) 0.0104(19) -0.013(2)
N2 0.024(2) 0.034(3) 0.020(2) -0.0017(19) 0.0094(19) -0.0122(19)
N3 0.017(2) 0.038(3) 0.033(3) 0.000(2) 0.010(2) -0.0016(19)
N4 0.024(2) 0.046(3) 0.025(2) 0.001(2) 0.008(2) -0.011(2)
N5 0.033(3) 0.060(4) 0.032(3) 0.000(3) 0.025(2) 0.009(3)
N6 0.068(4) 0.034(3) 0.064(4) -0.011(3) 0.040(4) -0.005(3)
C1 0.042(4) 0.046(4) 0.058(4) 0.017(3) 0.026(3) 0.009(3)
C2 0.027(3) 0.045(4) 0.042(3) 0.007(3) 0.019(3) -0.001(3)
C3 0.033(3) 0.065(5) 0.040(4) 0.026(3) 0.019(3) 0.012(3)
C4 0.030(3) 0.069(5) 0.029(3) 0.008(3) 0.015(3) -0.003(3)
C5 0.038(4) 0.106(7) 0.027(3) 0.017(4) 0.014(3) 0.009(4)
C6 0.035(3) 0.056(4) 0.025(3) 0.001(3) 0.015(3) -0.012(3)
C7 0.029(3) 0.042(3) 0.024(3) 0.001(2) 0.012(2) -0.013(3)
C8 0.021(3) 0.042(3) 0.027(3) 0.006(2) 0.010(2) -0.007(2)
C9 0.034(3) 0.039(3) 0.023(3) -0.002(2) 0.012(2) -0.017(3)
C10 0.023(3) 0.043(3) 0.021(3) 0.000(2) 0.009(2) -0.011(2)
C11 0.041(4) 0.056(4) 0.030(3) -0.007(3) 0.019(3) -0.006(3)
C12 0.046(4) 0.057(5) 0.045(4) -0.003(3) 0.023(3) 0.007(3)
C13 0.034(3) 0.045(4) 0.052(4) 0.006(3) 0.019(3) 0.005(3)
C14 0.022(3) 0.042(3) 0.032(3) 0.002(3) 0.010(2) -0.005(2)
C15 0.025(3) 0.051(4) 0.029(3) 0.011(3) 0.008(3) -0.004(3)
C16 0.030(3) 0.051(4) 0.020(3) 0.003(3) 0.007(2) -0.013(3)
C17 0.028(3) 0.040(3) 0.026(3) -0.002(2) 0.012(2) -0.010(3)
C18 0.017(3) 0.040(3) 0.023(3) -0.002(2) 0.006(2) -0.009(2)
C19 0.023(3) 0.046(4) 0.051(4) -0.010(3) 0.015(3) 0.002(3)
C20 0.022(3) 0.029(3) 0.036(3) -0.005(2) 0.011(2) -0.003(2)
C21 0.025(3) 0.035(3) 0.034(3) -0.003(3) 0.003(3) -0.006(2)
C22 0.041(4) 0.037(3) 0.025(3) -0.004(3) 0.010(3) -0.010(3)
C23 0.056(5) 0.062(5) 0.031(3) -0.006(3) 0.006(3) -0.019(4)
C24 0.038(3) 0.034(3) 0.030(3) -0.007(3) 0.016(3) -0.013(3)
C25 0.027(3) 0.031(3) 0.025(3) -0.004(2) 0.013(2) -0.005(2)
C26 0.024(3) 0.023(3) 0.029(3) -0.003(2) 0.011(2) -0.005(2)
C27 0.029(3) 0.034(3) 0.031(3) -0.003(2) 0.018(3) -0.005(2)
C28 0.026(3) 0.042(4) 0.051(4) -0.002(3) 0.014(3) 0.001(3)
C29 0.034(4) 0.096(7) 0.091(7) -0.039(6) 0.018(4) 0.017(4)
C30 0.035(5) 0.144(10) 0.142(10) -0.055(9) 0.028(6) 0.026(6)
C31 0.024(4) 0.114(8) 0.116(8) -0.019(7) 0.020(5) 0.009(5)
C32 0.021(3) 0.061(5) 0.069(5) 0.009(4) 0.012(3) 0.008(3)
C33 0.018(3) 0.077(6) 0.067(5) 0.018(4) -0.004(3) -0.013(3)
C34 0.031(4) 0.088(6) 0.042(4) 0.004(4) 0.003(3) -0.018(4)
C35 0.032(3) 0.074(5) 0.031(3) 0.000(3) 0.007(3) -0.024(3)
C36 0.022(3) 0.040(3) 0.044(4) 0.010(3) 0.007(3) -0.001(3)
C37 0.030(4) 0.023(4) 0.089(7) 0.000 0.045(5) 0.000
C38 0.048(9) 0.032(7) 0.100(13) 0.002(8) 0.049(9) -0.003(6)
O11A 0.017(4) 0.027(5) 0.053(5) 0.007(4) 0.019(4) -0.002(3)
O11B 0.031(5) 0.041(5) 0.033(4) 0.005(4) 0.023(4) 0.009(4)
N7 0.076(7) 0.006(4) 0.011(4) 0.000(3) 0.016(5) 0.001(4)

loop_
_atom_type_symbol
_atom_type_description
_atom_type_scat_dispersion_real
_atom_type_scat_dispersion_imag
_atom_type_scat_source
C C 0.0033 0.0016 'International Tables Vol C Tables 4.2.6.8 and 6.1.1.4'
H H 0.0000 0.0000 'International Tables Vol C Tables 4.2.6.8 and 6.1.1.4'
N N 0.0061 0.0033 'International Tables Vol C Tables 4.2.6.8 and 6.1.1.4'
O O 0.0106 0.0060 'International Tables Vol C Tables 4.2.6.8 and 6.1.1.4'
Zn Zn 0.2839 1.4301 'International Tables Vol C Tables 4.2.6.8 and 6.1.1.4'
Tb Tb -0.1723 4.1537 'International Tables Vol C Tables 4.2.6.8 and 6.1.1.4'

loop_
_geom_angle_atom_site_label_1
_geom_angle_atom_site_label_2
_geom_angle_atom_site_label_3
_geom_angle
_geom_angle_site_symmetry_1
_geom_angle_site_symmetry_3
_geom_angle_publ_flag
O4 Tb1 O2 69.42(12) . . ?
O4 Tb1 O11A 148.8(2) . . ?
O2 Tb1 O11A 141.1(2) . . ?
O4 Tb1 O11B 139.0(2) . 2_655 ?
O2 Tb1 O11B 145.8(2) . 2_655 ?
O11A Tb1 O11B 21.9(2) . 2_655 ?
O4 Tb1 O1 136.25(14) . . ?
O2 Tb1 O1 73.26(14) . . ?
O11A Tb1 O1 69.1(2) . . ?
O11B Tb1 O1 84.4(3) 2_655 . ?
O4 Tb1 O9 87.24(16) . . ?
O2 Tb1 O9 122.15(15) . . ?
O11A Tb1 O9 70.7(3) . . ?
O11B Tb1 O9 84.2(2) 2_655 . ?
O1 Tb1 O9 93.92(17) . . ?
O4 Tb1 O3 73.21(13) . . ?
O2 Tb1 O3 137.85(14) . . ?
O11A Tb1 O3 79.5(2) . . ?
O11B Tb1 O3 65.8(2) 2_655 . ?
O1 Tb1 O3 148.53(15) . . ?
O9 Tb1 O3 73.83(16) . . ?
O4 Tb1 O5 119.46(15) . . ?
O2 Tb1 O5 81.45(15) . . ?
O11A Tb1 O5 80.0(3) . . ?
O11B Tb1 O5 67.9(2) 2_655 . ?
O1 Tb1 O5 75.43(16) . . ?
O9 Tb1 O5 150.69(18) . . ?
O3 Tb1 O5 101.00(15) . . ?
O4 Tb1 O6 71.98(13) . . ?
O2 Tb1 O6 78.04(15) . . ?
O11A Tb1 O6 113.8(2) . . ?
O11B Tb1 O6 92.6(3) 2_655 . ?
O1 Tb1 O6 121.33(15) . . ?
O9 Tb1 O6 144.20(17) . . ?
O3 Tb1 O6 72.40(15) . . ?
O5 Tb1 O6 50.19(16) . . ?
O4 Tb1 O8 75.11(15) . . ?
O2 Tb1 O8 72.26(15) . . ?
O11A Tb1 O8 104.6(3) . . ?
O11B Tb1 O8 125.5(3) 2_655 . ?
O1 Tb1 O8 72.42(16) . . ?
O9 Tb1 O8 50.41(16) . . ?
O3 Tb1 O8 115.96(15) . . ?
O5 Tb1 O8 143.02(17) . . ?
O6 Tb1 O8 141.61(15) . . ?
O4 Tb1 N5 95.15(14) . . ?
O2 Tb1 N5 75.67(14) . . ?
O11A Tb1 N5 99.3(3) . . ?
O11B Tb1 N5 81.9(2) 2_655 . ?
O1 Tb1 N5 97.01(15) . . ?
O9 Tb1 N5 161.36(15) . . ?
O3 Tb1 N5 89.13(14) . . ?
O5 Tb1 N5 24.93(15) . . ?
O6 Tb1 N5 25.60(14) . . ?
O8 Tb1 N5 147.89(15) . . ?
O4 Tb1 N6 79.17(15) . . ?
O2 Tb1 N6 96.92(16) . . ?
O11A Tb1 N6 88.4(3) . . ?
O11B Tb1 N6 106.1(3) 2_655 . ?
O1 Tb1 N6 83.53(17) . . ?
O9 Tb1 N6 25.37(16) . . ?
O3 Tb1 N6 94.56(17) . . ?
O5 Tb1 N6 158.48(18) . . ?
O6 Tb1 N6 150.68(16) . . ?
O8 Tb1 N6 25.09(16) . . ?
N5 Tb1 N6 171.98(16) . . ?
O2 Zn1 O4 77.62(14) . . ?
O2 Zn1 N3 109.19(17) . . ?
O4 Zn1 N3 83.75(15) . . ?
O2 Zn1 N1 81.79(16) . . ?
O4 Zn1 N1 106.61(15) . . ?
N3 Zn1 N1 166.62(17) . . ?
O2 Zn1 N4 97.77(16) . . ?
O4 Zn1 N4 157.55(18) . . ?
N3 Zn1 N4 77.01(18) . . ?
N1 Zn1 N4 94.27(18) . . ?
O2 Zn1 N2 153.84(16) . . ?
O4 Zn1 N2 94.27(15) . . ?
N3 Zn1 N2 94.33(18) . . ?
N1 Zn1 N2 76.75(17) . . ?
N4 Zn1 N2 98.57(17) . . ?
O2 Zn1 Tb1 38.86(10) . . ?
O4 Zn1 Tb1 38.78(10) . . ?
N3 Zn1 Tb1 99.16(13) . . ?
N1 Zn1 Tb1 94.21(11) . . ?
N4 Zn1 Tb1 133.43(13) . . ?
N2 Zn1 Tb1 127.93(11) . . ?
C1 O1 Tb1 123.0(4) . . ?
C1 O1 H1O 118.5 . . ?
Tb1 O1 H1O 118.5 . . ?
C8 O2 Zn1 123.3(3) . . ?
C8 O2 Tb1 124.3(3) . . ?
Zn1 O2 Tb1 106.51(15) . . ?
C19 O3 Tb1 121.5(3) . . ?
C19 O3 H3O 119.2 . . ?
Tb1 O3 H3O 119.2 . . ?
C26 O4 Zn1 123.3(3) . . ?
C26 O4 Tb1 124.8(3) . . ?
Zn1 O4 Tb1 106.40(15) . . ?
N5 O5 Tb1 97.1(3) . . ?
N5 O6 Tb1 93.4(4) . . ?
N6 O8 Tb1 93.4(4) . . ?
N6 O9 Tb1 99.3(4) . . ?
C9 N1 C10 120.0(5) . . ?
C9 N1 Zn1 123.9(4) . . ?
C10 N1 Zn1 114.9(3) . . ?
C17 N2 C18 117.9(5) . . ?
C17 N2 Zn1 128.6(4) . . ?
C18 N2 Zn1 113.0(3) . . ?
C27 N3 C28 119.4(5) . . ?
C27 N3 Zn1 124.3(4) . . ?
C28 N3 Zn1 114.7(4) . . ?
C35 N4 C36 118.2(5) . . ?
C35 N4 Zn1 128.1(5) . . ?
C36 N4 Zn1 113.7(4) . . ?
O5 N5 O6 117.8(5) . . ?
O5 N5 O7 121.4(5) . . ?
O6 N5 O7 120.5(6) . . ?
O5 N5 Tb1 58.0(3) . . ?
O6 N5 Tb1 61.0(3) . . ?
O7 N5 Tb1 164.1(4) . . ?
O10 N6 O8 122.6(7) . . ?
O10 N6 O9 120.7(6) . . ?
O8 N6 O9 116.7(6) . . ?
O10 N6 Tb1 174.3(6) . . ?
O8 N6 Tb1 61.5(3) . . ?
O9 N6 Tb1 55.3(3) . . ?
O1 C1 C2 110.8(5) . . ?
O1 C1 H1A 109.5 . . ?
C2 C1 H1A 109.5 . . ?
O1 C1 H1B 109.5 . . ?
C2 C1 H1B 109.5 . . ?
H1A C1 H1B 108.1 . . ?
C3 C2 C8 119.7(6) . . ?
C3 C2 C1 123.2(6) . . ?
C8 C2 C1 117.1(6) . . ?
C4 C3 C2 122.7(6) . . ?
C4 C3 H3 118.6 . . ?
C2 C3 H3 118.6 . . ?
C6 C4 C3 117.4(6) . . ?
C6 C4 C5 121.9(7) . . ?
C3 C4 C5 120.7(7) . . ?
C4 C5 H5A 109.5 . . ?
C4 C5 H5B 109.5 . . ?
H5A C5 H5B 109.5 . . ?
C4 C5 H5C 109.5 . . ?
H5A C5 H5C 109.5 . . ?
H5B C5 H5C 109.5 . . ?
C4 C6 C7 122.7(6) . . ?
C4 C6 H6 118.7 . . ?
C7 C6 H6 118.7 . . ?
C8 C7 C6 118.6(6) . . ?
C8 C7 C9 123.6(5) . . ?
C6 C7 C9 117.7(6) . . ?
O2 C8 C2 119.2(6) . . ?
O2 C8 C7 121.9(5) . . ?
C2 C8 C7 118.8(5) . . ?
N1 C9 C7 124.9(6) . . ?
N1 C9 H9 117.5 . . ?
C7 C9 H9 117.5 . . ?
C11 C10 N1 125.7(5) . . ?
C11 C10 C18 118.7(6) . . ?
N1 C10 C18 115.5(5) . . ?
C10 C11 C12 121.1(6) . . ?
C10 C11 H11 119.4 . . ?
C12 C11 H11 119.4 . . ?
C13 C12 C11 121.7(7) . . ?
C13 C12 H12 119.1 . . ?
C11 C12 H12 119.1 . . ?
C12 C13 C14 119.6(6) . . ?
C12 C13 H13 120.2 . . ?
C14 C13 H13 120.2 . . ?
C13 C14 C15 123.7(6) . . ?
C13 C14 C18 119.5(6) . . ?
C15 C14 C18 116.8(6) . . ?
C16 C15 C14 120.1(6) . . ?
C16 C15 H15 120.0 . . ?
C14 C15 H15 120.0 . . ?
C15 C16 C17 119.5(5) . . ?
C15 C16 H16 120.2 . . ?
C17 C16 H16 120.2 . . ?
N2 C17 C16 123.0(6) . . ?
N2 C17 H17 118.5 . . ?
C16 C17 H17 118.5 . . ?
N2 C18 C14 122.6(5) . . ?
N2 C18 C10 118.0(5) . . ?
C14 C18 C10 119.4(5) . . ?
O3 C19 C20 109.1(5) . . ?
O3 C19 H19A 109.9 . . ?
C20 C19 H19A 109.9 . . ?
O3 C19 H19B 109.9 . . ?
C20 C19 H19B 109.9 . . ?
H19A C19 H19B 108.3 . . ?
C21 C20 C26 120.0(5) . . ?
C21 C20 C19 121.6(5) . . ?
C26 C20 C19 118.4(5) . . ?
C20 C21 C22 122.0(5) . . ?
C20 C21 H21 119.0 . . ?
C22 C21 H21 119.0 . . ?
C24 C22 C21 117.1(5) . . ?
C24 C22 C23 121.2(6) . . ?
C21 C22 C23 121.7(6) . . ?
C22 C23 H23A 109.5 . . ?
C22 C23 H23B 109.5 . . ?
H23A C23 H23B 109.5 . . ?
C22 C23 H23C 109.5 . . ?
H23A C23 H23C 109.5 . . ?
H23B C23 H23C 109.5 . . ?
C22 C24 C25 123.0(6) . . ?
C22 C24 H24 118.5 . . ?
C25 C24 H24 118.5 . . ?
C26 C25 C24 119.2(5) . . ?
C26 C25 C27 123.8(5) . . ?
C24 C25 C27 117.0(5) . . ?
O4 C26 C25 122.8(5) . . ?
O4 C26 C20 118.5(5) . . ?
C25 C26 C20 118.7(5) . . ?
N3 C27 C25 126.6(5) . . ?
N3 C27 H27 116.7 . . ?
C25 C27 H27 116.7 . . ?
C29 C28 N3 124.7(6) . . ?
C29 C28 C36 119.7(6) . . ?
N3 C28 C36 115.6(6) . . ?
C28 C29 C30 119.3(8) . . ?
C28 C29 H29 120.3 . . ?
C30 C29 H29 120.3 . . ?
C31 C30 C29 121.4(9) . . ?
C31 C30 H30 119.3 . . ?
C29 C30 H30 119.3 . . ?
C30 C31 C32 120.8(8) . . ?
C30 C31 H31 119.6 . . ?
C32 C31 H31 119.6 . . ?
C31 C32 C33 124.1(7) . . ?
C31 C32 C36 119.0(7) . . ?
C33 C32 C36 116.9(7) . . ?
C34 C33 C32 121.0(6) . . ?
C34 C33 H33 119.5 . . ?
C32 C33 H33 119.5 . . ?
C33 C34 C35 118.0(7) . . ?
C33 C34 H34 121.0 . . ?
C35 C34 H34 121.0 . . ?
N4 C35 C34 124.2(8) . . ?
N4 C35 H35 117.9 . . ?
C34 C35 H35 117.9 . . ?
N4 C36 C28 118.8(5) . . ?
N4 C36 C32 121.7(6) . . ?
C28 C36 C32 119.5(6) . . ?
O11B C37 O11B 79.7(11) 2_655 . ?
O11B C37 O11A 40.6(5) 2_655 . ?
O11B C37 O11A 120.0(10) . . ?
O11B C37 O11A 120.0(10) 2_655 2_655 ?
O11B C37 O11A 40.6(5) . 2_655 ?
O11A C37 O11A 160.5(11) . 2_655 ?
O11B C37 C38 124.0(7) 2_655 2_655 ?
O11B C37 C38 150.7(8) . 2_655 ?
O11A C37 C38 84.1(7) . 2_655 ?
O11A C37 C38 114.8(8) 2_655 2_655 ?
O11B C37 C38 150.7(8) 2_655 . ?
O11B C37 C38 124.0(7) . . ?
O11A C37 C38 114.8(8) . . ?
O11A C37 C38 84.1(7) 2_655 . ?
C38 C37 C38 42.4(11) 2_655 . ?
C37 C38 H38A 109.5 . . ?
C37 C38 H38B 109.5 . . ?
H38A C38 H38B 109.5 . . ?
C37 C38 H38C 109.5 . . ?
H38A C38 H38C 109.5 . . ?
H38B C38 H38C 109.5 . . ?
C37 C38 H38C 123(2) . 2_655 ?
H38A C38 H38C 59.8 . 2_655 ?
H38B C38 H38C 126.9 . 2_655 ?
H38C C38 H38C 49.8 . 2_655 ?
C37 O11A C38 50.5(6) . 2_655 ?
C37 O11A Tb1 137.6(7) . . ?
C38 O11A Tb1 150.5(7) 2_655 . ?
O11A O11B C37 76.8(9) 2_655 . ?
O11A O11B Tb1 78.4(7) 2_655 2_655 ?
C37 O11B Tb1 148.2(6) . 2_655 ?
O13 N7 O14 120.7(8) . . ?
O13 N7 O12A 112.5(7) . . ?
O14 N7 O12A 122.3(9) . . ?
O13 N7 O12B 103.2(12) . . ?
O14 N7 O12B 128.0(12) . . ?

loop_
_geom_bond_atom_site_label_1
_geom_bond_atom_site_label_2
_geom_bond_distance
_geom_bond_site_symmetry_2
_geom_bond_publ_flag
Tb1 O4 2.309(4) . ?
Tb1 O2 2.314(4) . ?
Tb1 O11A 2.351(7) . ?
Tb1 O11B 2.361(7) 2_655 ?
Tb1 O1 2.402(4) . ?
Tb1 O9 2.428(5) . ?
Tb1 O3 2.450(4) . ?
Tb1 O5 2.466(4) . ?
Tb1 O6 2.531(5) . ?
Tb1 O8 2.565(5) . ?
Tb1 N5 2.887(5) . ?
Tb1 N6 2.914(6) . ?
Zn1 O2 2.096(4) . ?
Zn1 O4 2.105(3) . ?
Zn1 N3 2.126(5) . ?
Zn1 N1 2.128(5) . ?
Zn1 N4 2.182(5) . ?
Zn1 N2 2.196(5) . ?
O1 C1 1.450(8) . ?
O1 H1O 0.9500 . ?
O2 C8 1.333(6) . ?
O3 C19 1.450(8) . ?
O3 H3O 0.9500 . ?
O4 C26 1.333(6) . ?
O5 N5 1.226(7) . ?
O6 N5 1.250(6) . ?
O7 N5 1.262(7) . ?
O8 N6 1.238(7) . ?
O9 N6 1.265(8) . ?
O10 N6 1.232(7) . ?
N1 C9 1.301(7) . ?
N1 C10 1.414(7) . ?
N2 C17 1.319(7) . ?
N2 C18 1.368(7) . ?
N3 C27 1.288(7) . ?
N3 C28 1.417(7) . ?
N4 C35 1.315(8) . ?
N4 C36 1.351(8) . ?
O13 N7 1.071(11) . ?
C1 C2 1.506(9) . ?
C1 H1A 0.9900 . ?
C1 H1B 0.9900 . ?
C2 C3 1.392(9) . ?
C2 C8 1.400(8) . ?
C3 C4 1.380(10) . ?
C3 H3 0.9500 . ?
C4 C6 1.370(9) . ?
C4 C5 1.523(8) . ?
C5 H5A 0.9800 . ?
C5 H5B 0.9800 . ?
C5 H5C 0.9800 . ?
C6 C7 1.418(8) . ?
C6 H6 0.9500 . ?
C7 C8 1.409(8) . ?
C7 C9 1.433(8) . ?
C9 H9 0.9500 . ?
C10 C11 1.375(9) . ?
C10 C18 1.432(7) . ?
C11 C12 1.389(10) . ?
C11 H11 0.9500 . ?
C12 C13 1.359(9) . ?
C12 H12 0.9500 . ?
C13 C14 1.414(9) . ?
C13 H13 0.9500 . ?
C14 C15 1.415(8) . ?
C14 C18 1.415(8) . ?
C15 C16 1.343(9) . ?
C15 H15 0.9500 . ?
C16 C17 1.411(8) . ?
C16 H16 0.9500 . ?
C17 H17 0.9500 . ?
C19 C20 1.492(8) . ?
C19 H19A 0.9900 . ?
C19 H19B 0.9900 . ?
C20 C21 1.390(8) . ?
C20 C26 1.409(7) . ?
C21 C22 1.404(9) . ?
C21 H21 0.9500 . ?
C22 C24 1.370(9) . ?
C22 C23 1.513(8) . ?
C23 H23A 0.9800 . ?
C23 H23B 0.9800 . ?
C23 H23C 0.9800 . ?
C24 C25 1.406(8) . ?
C24 H24 0.9500 . ?
C25 C26 1.403(7) . ?
C25 C27 1.441(8) . ?
C27 H27 0.9500 . ?
C28 C29 1.369(10) . ?
C28 C36 1.418(9) . ?
C29 C30 1.416(12) . ?
C29 H29 0.9500 . ?
C30 C31 1.353(14) . ?
C30 H30 0.9500 . ?
C31 C32 1.382(12) . ?
C31 H31 0.9500 . ?
C32 C33 1.409(11) . ?
C32 C36 1.424(8) . ?
C33 C34 1.335(12) . ?
C33 H33 0.9500 . ?
C34 C35 1.407(9) . ?
C34 H34 0.9500 . ?
C35 H35 0.9500 . ?
C37 O11B 1.224(10) 2_655 ?
C37 O11B 1.224(10) . ?
C37 O11A 1.341(8) . ?
C37 O11A 1.341(8) 2_655 ?
C37 C38 1.451(15) 2_655 ?
C37 C38 1.451(15) . ?
C38 H38A 0.9800 . ?
C38 H38B 0.9800 . ?
C38 H38C 0.9800 . ?
C38 H38C 0.80(3) 2_655 ?
N7 O14 1.195(9) . ?
N7 O12A 1.274(9) . ?
N7 O12B 1.38(2) . ?

loop_
_geom_torsion_atom_site_label_1
_geom_torsion_atom_site_label_2
_geom_torsion_atom_site_label_3
_geom_torsion_atom_site_label_4
_geom_torsion
_geom_torsion_site_symmetry_1
_geom_torsion_site_symmetry_2
_geom_torsion_site_symmetry_3
_geom_torsion_site_symmetry_4
_geom_torsion_publ_flag
Tb1 O5 N5 O6 -12.7(6) . . . . ?
Tb1 O5 N5 O7 161.3(5) . . . . ?
Tb1 O6 N5 O5 12.3(5) . . . . ?
Tb1 O6 N5 O7 -161.8(5) . . . . ?
Tb1 O8 N6 O10 -175.5(6) . . . . ?
Tb1 O8 N6 O9 4.4(6) . . . . ?
Tb1 O9 N6 O10 175.2(6) . . . . ?
Tb1 O9 N6 O8 -4.7(7) . . . . ?
Tb1 O1 C1 C2 -61.0(7) . . . . ?
O1 C1 C2 C3 -120.2(6) . . . . ?
O1 C1 C2 C8 59.4(7) . . . . ?
C8 C2 C3 C4 -0.8(10) . . . . ?
C1 C2 C3 C4 178.8(6) . . . . ?
C2 C3 C4 C6 -1.9(9) . . . . ?
C2 C3 C4 C5 -180.0(6) . . . . ?
C3 C4 C6 C7 2.4(9) . . . . ?
C5 C4 C6 C7 -179.6(6) . . . . ?
C4 C6 C7 C8 -0.1(9) . . . . ?
C4 C6 C7 C9 -176.7(5) . . . . ?
Zn1 O2 C8 C2 146.5(4) . . . . ?
Tb1 O2 C8 C2 -64.0(6) . . . . ?
Zn1 O2 C8 C7 -35.0(7) . . . . ?
Tb1 O2 C8 C7 114.5(5) . . . . ?
C3 C2 C8 O2 -178.3(5) . . . . ?
C1 C2 C8 O2 2.0(8) . . . . ?
C3 C2 C8 C7 3.1(8) . . . . ?
C1 C2 C8 C7 -176.5(5) . . . . ?
C6 C7 C8 O2 178.9(5) . . . . ?
C9 C7 C8 O2 -4.8(9) . . . . ?
C6 C7 C8 C2 -2.7(8) . . . . ?
C9 C7 C8 C2 173.7(5) . . . . ?
C10 N1 C9 C7 -175.1(5) . . . . ?
Zn1 N1 C9 C7 17.6(8) . . . . ?
C8 C7 C9 N1 13.8(9) . . . . ?
C6 C7 C9 N1 -169.7(5) . . . . ?
C9 N1 C10 C11 21.9(8) . . . . ?
Zn1 N1 C10 C11 -169.7(5) . . . . ?
C9 N1 C10 C18 -159.3(5) . . . . ?
Zn1 N1 C10 C18 9.0(6) . . . . ?
N1 C10 C11 C12 -179.9(6) . . . . ?
C18 C10 C11 C12 1.4(9) . . . . ?
C10 C11 C12 C13 -0.8(11) . . . . ?
C11 C12 C13 C14 0.9(11) . . . . ?
C12 C13 C14 C15 177.2(6) . . . . ?
C12 C13 C14 C18 -1.5(9) . . . . ?
C13 C14 C15 C16 -178.5(6) . . . . ?
C18 C14 C15 C16 0.2(8) . . . . ?
C14 C15 C16 C17 -1.7(9) . . . . ?
C18 N2 C17 C16 -0.5(8) . . . . ?
Zn1 N2 C17 C16 -172.1(4) . . . . ?
C15 C16 C17 N2 1.9(9) . . . . ?
C17 N2 C18 C14 -1.0(7) . . . . ?
Zn1 N2 C18 C14 171.8(4) . . . . ?
C17 N2 C18 C10 176.9(5) . . . . ?
Zn1 N2 C18 C10 -10.3(6) . . . . ?
C13 C14 C18 N2 180.0(5) . . . . ?
C15 C14 C18 N2 1.2(8) . . . . ?
C13 C14 C18 C10 2.0(8) . . . . ?
C15 C14 C18 C10 -176.7(5) . . . . ?
C11 C10 C18 N2 180.0(5) . . . . ?
N1 C10 C18 N2 1.1(7) . . . . ?
C11 C10 C18 C14 -2.0(8) . . . . ?
N1 C10 C18 C14 179.2(5) . . . . ?
Tb1 O3 C19 C20 -63.0(6) . . . . ?
O3 C19 C20 C21 -117.1(6) . . . . ?
O3 C19 C20 C26 62.4(7) . . . . ?
C26 C20 C21 C22 -0.4(9) . . . . ?
C19 C20 C21 C22 179.1(6) . . . . ?
C20 C21 C22 C24 -0.5(9) . . . . ?
C20 C21 C22 C23 179.0(6) . . . . ?
C21 C22 C24 C25 0.6(9) . . . . ?
C23 C22 C24 C25 -178.9(6) . . . . ?
C22 C24 C25 C26 0.2(9) . . . . ?
C22 C24 C25 C27 178.9(6) . . . . ?
Zn1 O4 C26 C25 -35.4(7) . . . . ?
Tb1 O4 C26 C25 114.8(5) . . . . ?
Zn1 O4 C26 C20 146.6(4) . . . . ?
Tb1 O4 C26 C20 -63.2(6) . . . . ?
C24 C25 C26 O4 -179.2(5) . . . . ?
C27 C25 C26 O4 2.3(9) . . . . ?
C24 C25 C26 C20 -1.2(8) . . . . ?
C27 C25 C26 C20 -179.7(5) . . . . ?
C21 C20 C26 O4 179.4(5) . . . . ?
C19 C20 C26 O4 -0.1(8) . . . . ?
C21 C20 C26 C25 1.3(8) . . . . ?
C19 C20 C26 C25 -178.2(5) . . . . ?
C28 N3 C27 C25 178.8(6) . . . . ?
Zn1 N3 C27 C25 13.9(8) . . . . ?
C26 C25 C27 N3 9.3(10) . . . . ?
C24 C25 C27 N3 -169.3(6) . . . . ?
C27 N3 C28 C29 20.9(11) . . . . ?
Zn1 N3 C28 C29 -172.8(7) . . . . ?
C27 N3 C28 C36 -160.6(6) . . . . ?
Zn1 N3 C28 C36 5.7(7) . . . . ?
N3 C28 C29 C30 -176.9(10) . . . . ?
C36 C28 C29 C30 4.7(15) . . . . ?
C28 C29 C30 C31 -1(2) . . . . ?
C29 C30 C31 C32 -2(2) . . . . ?
C30 C31 C32 C33 -178.2(11) . . . . ?
C30 C31 C32 C36 1.8(16) . . . . ?
C31 C32 C33 C34 179.7(9) . . . . ?
C36 C32 C33 C34 -0.3(12) . . . . ?
C32 C33 C34 C35 -0.5(12) . . . . ?
C36 N4 C35 C34 -1.3(10) . . . . ?
Zn1 N4 C35 C34 179.9(5) . . . . ?
C33 C34 C35 N4 1.5(12) . . . . ?
C35 N4 C36 C28 179.0(6) . . . . ?
Zn1 N4 C36 C28 -2.1(7) . . . . ?
C35 N4 C36 C32 0.3(9) . . . . ?
Zn1 N4 C36 C32 179.3(5) . . . . ?
C29 C28 C36 N4 176.2(7) . . . . ?
N3 C28 C36 N4 -2.3(9) . . . . ?
C29 C28 C36 C32 -5.1(11) . . . . ?
N3 C28 C36 C32 176.4(6) . . . . ?
C31 C32 C36 N4 -179.5(8) . . . . ?
C33 C32 C36 N4 0.5(10) . . . . ?
C31 C32 C36 C28 1.8(12) . . . . ?
C33 C32 C36 C28 -178.1(7) . . . . ?
O11B C37 O11A C38 170.4(11) 2_655 . . 2_655 ?
O11B C37 O11A C38 162.2(9) . . . 2_655 ?
O11A C37 O11A C38 165.7(7) 2_655 . . 2_655 ?
C38 C37 O11A C38 -30.0(15) . . . 2_655 ?
O11B C37 O11A Tb1 30.0(7) 2_655 . . . ?
O11B C37 O11A Tb1 21.8(12) . . . . ?
O11A C37 O11A Tb1 25.3(7) 2_655 . . . ?
C38 C37 O11A Tb1 -140.4(11) 2_655 . . . ?
C38 C37 O11A Tb1 -170.4(10) . . . . ?
O11B C37 O11B O11A 172.8(11) 2_655 . . 2_655 ?
O11A C37 O11B O11A 178.2(3) . . . 2_655 ?
C38 C37 O11B O11A -40.2(18) 2_655 . . 2_655 ?
C38 C37 O11B O11A 11.6(13) . . . 2_655 ?
O11B C37 O11B Tb1 133.2(15) 2_655 . . 2_655 ?
O11A C37 O11B Tb1 138.6(10) . . . 2_655 ?
O11A C37 O11B Tb1 -39.6(10) 2_655 . . 2_655 ?
C38 C37 O11B Tb1 -79.8(18) 2_655 . . 2_655 ?
C38 C37 O11B Tb1 -28.0(17) . . . 2_655 ?
